data_7249625
loop_
_publ_author_name
'Benito, Monica'
'Mahmoudi, Ghodrat'
'Molins, Elies'
'Zangrando, Ennio'
'Servati Gargari, Masoumeh'
'Gomila, Rosa Maria'
'Frontera, Antonio'
'Safin, Damir'

_publ_section_title
;
 Versatile copper(II) discrete and polymeric coordination compounds with
 (pyridine-2-yl)methylenenicotinohydrazide and azelaic acid
;
_journal_name_full CrystEngComm
_journal_paper_doi 10.1039/D4CE01021C
_journal_year 2024
_chemical_formula_moiety 'C21 H26 Cu N4 O6, H2 O'
_chemical_formula_sum 'C21 H28 Cu N4 O7'
_chemical_formula_weight 512.01
_space_group_IT_number 2
_space_group_name_Hall '-P 1'
_space_group_name_H-M_alt 'P -1'
_symmetry_cell_setting triclinic
_symmetry_Int_Tables_number 2
_symmetry_space_group_name_Hall '-P 1'
_symmetry_space_group_name_H-M 'P -1'
_atom_sites_solution_hydrogens mixed
_atom_sites_solution_primary dual
_atom_sites_solution_secondary dual
_audit_conform_dict_location ftp://ftp.iucr.org/pub/cif_core.dic
_audit_conform_dict_name cif_core.dic
_audit_conform_dict_version 2.4.5
_audit_creation_date 2024-06-21T20:30:50-00:00
_audit_creation_method 'WinGX routine CIF_UPDATE'
_audit_update_record
;
2024-07-12 deposited with the CCDC.	2024-11-19 downloaded from the CCDC.
;
_cell_angle_alpha 94.0667(11)
_cell_angle_beta 92.6734(11)
_cell_angle_gamma 95.8618(12)
_cell_formula_units_Z 2
_cell_length_a 5.1202(3)
_cell_length_b 7.4808(4)
_cell_length_c 30.0866(17)
_cell_measurement_reflns_used 6338
_cell_measurement_temperature 294(2)
_cell_measurement_theta_max 27.96
_cell_measurement_theta_min 2.75
_cell_measurement_wavelength 0.71073
_cell_volume 1141.81(11)
_computing_cell_refinement 'SAINT V6.45A integration software'
_computing_data_collection 'Bruker APEX2 software'
_computing_data_reduction 'SORTAV (Blessing, 1995)'
_computing_molecular_graphics 'Ortep for Windows (Farrugia, 2012)'
_computing_publication_material 'WinGX publication routines (Farrugia, 2012)'
_computing_structure_refinement 'SHELXL-2018/3 (Sheldrick, 2018)'
_computing_structure_solution 'SHELXT-2018/2 (Sheldrick, 2015)'
_diffrn_ambient_temperature 294(2)
_diffrn_detector 'APEX-II CCD'
_diffrn_measured_fraction_theta_full 1
_diffrn_measured_fraction_theta_max 0.999
_diffrn_measurement_device '\k-geometry diffractometer'
_diffrn_measurement_device_type 'Bruker APEX-II'
_diffrn_measurement_method '\f or \w oscillation scans'
_diffrn_orient_matrix_UB_11 -0.154819
_diffrn_orient_matrix_UB_12 0.071118
_diffrn_orient_matrix_UB_13 0.001661
_diffrn_orient_matrix_UB_21 -0.017743
_diffrn_orient_matrix_UB_22 -0.006098
_diffrn_orient_matrix_UB_23 -0.033329
_diffrn_orient_matrix_UB_31 -0.119899
_diffrn_orient_matrix_UB_32 -0.114314
_diffrn_orient_matrix_UB_33 -0.000185
_diffrn_radiation_monochromator graphite
_diffrn_radiation_probe x-ray
_diffrn_radiation_type MoK\a
_diffrn_radiation_wavelength 0.71073
_diffrn_reflns_av_R_equivalents 0.031
_diffrn_reflns_av_unetI/netI 0.0195
_diffrn_reflns_Laue_measured_fraction_full 1
_diffrn_reflns_Laue_measured_fraction_max 0.999
_diffrn_reflns_limit_h_max 6
_diffrn_reflns_limit_h_min -6
_diffrn_reflns_limit_k_max 9
_diffrn_reflns_limit_k_min -9
_diffrn_reflns_limit_l_max 40
_diffrn_reflns_limit_l_min -40
_diffrn_reflns_number 33716
_diffrn_reflns_point_group_measured_fraction_full 1
_diffrn_reflns_point_group_measured_fraction_max 0.999
_diffrn_reflns_reduction_process
;
        Scaled and merged with Sortav
        R.H. Blessing, (1987) Cryst. Rev. 1, 3-58
        R.H. Blessing, (1989) J. Appl. Cryst. 22, 396-397
;
_diffrn_reflns_theta_full 25.242
_diffrn_reflns_theta_max 28.373
_diffrn_reflns_theta_min 2.039
_diffrn_source 'sealed x-ray tube'
_diffrn_standards_number 0
_exptl_absorpt_coefficient_mu 1.006
_exptl_absorpt_correction_T_max 1
_exptl_absorpt_correction_T_min 0.848
_exptl_absorpt_correction_type multi-scan
_exptl_absorpt_process_details
;
        SADABS - Bruker Nonius area detector scaling and absorption correction -
;
_exptl_crystal_density_diffrn 1.489
_exptl_crystal_density_method 'not measured'
_exptl_crystal_description flat
_exptl_crystal_F_000 534
_exptl_crystal_size_max 0.24
_exptl_crystal_size_mid 0.22
_exptl_crystal_size_min 0.13
_refine_diff_density_max 0.44
_refine_diff_density_min -0.302
_refine_diff_density_rms 0.054
_refine_ls_extinction_method none
_refine_ls_goodness_of_fit_ref 1.045
_refine_ls_hydrogen_treatment mixed
_refine_ls_matrix_type full
_refine_ls_number_constraints 0
_refine_ls_number_parameters 318
_refine_ls_number_reflns 5697
_refine_ls_number_restraints 0
_refine_ls_restrained_S_all 1.045
_refine_ls_R_factor_all 0.0363
_refine_ls_R_factor_gt 0.0325
_refine_ls_shift/su_max 0.001
_refine_ls_shift/su_mean 0
_refine_ls_structure_factor_coef Fsqd
_refine_ls_weighting_details 'w=1/[\s^2^(Fo^2^)+(0.0467P)^2^+0.3635P] where P=(Fo^2^+2Fc^2^)/3'
_refine_ls_weighting_scheme calc
_refine_ls_wR_factor_gt 0.0847
_refine_ls_wR_factor_ref 0.0872
_reflns_Friedel_coverage 0
_reflns_number_gt 5198
_reflns_number_total 5697
_reflns_threshold_expression 'I > 2\s(I)'
_cod_data_source_file d4ce01021c1.cif
_cod_data_source_block shelx_CCDC2
_cod_original_cell_volume 1141.83(19)
_cod_database_code 7249625
_shelx_shelxl_version_number 2018/3

loop_
_symmetry_equiv_pos_as_xyz
'x, y, z'
'-x, -y, -z'

loop_
_atom_site_label
_atom_site_type_symbol
_atom_site_fract_x
_atom_site_fract_y
_atom_site_fract_z
_atom_site_U_iso_or_equiv
_atom_site_adp_type
_atom_site_occupancy
_atom_site_site_symmetry_order
_atom_site_calc_flag
_atom_site_refinement_flags_posn
_atom_site_refinement_flags_adp
_atom_site_refinement_flags_occupancy
_atom_site_disorder_assembly
_atom_site_disorder_group
Cu1 Cu 0.56764(4) 0.47489(3) 0.79554(2) 0.03267(7) Uani 1 1 d . . . . .
O1 O 0.3704(2) 0.42434(18) 0.73970(4) 0.0417(3) Uani 1 1 d . . . . .
O2 O 0.6170(3) 0.2451(2) 0.70237(4) 0.0504(3) Uani 1 1 d . . . . .
O3 O 0.1740(3) -0.0229(2) 0.35627(6) 0.0568(4) Uani 1 1 d . . . . .
H3O H 0.255(5) -0.072(3) 0.3400(8) 0.055(7) Uiso 1 1 d . . . . .
O4 O 0.5099(4) 0.1857(2) 0.35630(7) 0.0820(6) Uani 1 1 d . . . . .
O5 O 0.8165(3) 0.24551(19) 0.78723(5) 0.0411(3) Uani 1 1 d . . . . .
H51 H 0.954(5) 0.275(3) 0.7941(8) 0.051(7) Uiso 1 1 d . . . . .
H52 H 0.806(5) 0.235(4) 0.7635(10) 0.063(9) Uiso 1 1 d . . . . .
O6 O 0.3048(2) 0.35043(17) 0.83387(4) 0.0377(3) Uani 1 1 d . . . . .
O7 O -0.6319(3) -0.1375(3) 0.92828(6) 0.0638(4) Uani 1 1 d . . . . .
H71 H -0.526(6) -0.062(4) 0.9230(9) 0.070(9) Uiso 1 1 d . . . . .
H72 H -0.563(7) -0.237(5) 0.9237(11) 0.098(12) Uiso 1 1 d . . . . .
N1 N 0.8533(3) 0.6681(2) 0.77899(5) 0.0368(3) Uani 1 1 d . . . . .
N2 N 0.6882(3) 0.57925(19) 0.85429(4) 0.0331(3) Uani 1 1 d . . . . .
N3 N 0.5575(3) 0.5210(2) 0.89034(4) 0.0365(3) Uani 1 1 d . . . . .
N4 N -0.1851(3) 0.1288(2) 0.92752(6) 0.0497(4) Uani 1 1 d . . . . .
C2 C 0.9312(4) 0.7102(3) 0.73904(6) 0.0470(4) Uani 1 1 d . . . . .
H2 H 0.838564 0.653718 0.713692 0.056 Uiso 1 1 calc R U . . .
C3 C 1.1443(4) 0.8346(3) 0.73381(7) 0.0526(5) Uani 1 1 d . . . . .
H3 H 1.192442 0.862202 0.70546 0.063 Uiso 1 1 calc R U . . .
C4 C 1.2836(4) 0.9168(3) 0.77104(8) 0.0515(5) Uani 1 1 d . . . . .
H4 H 1.428996 0.999634 0.76819 0.062 Uiso 1 1 calc R U . . .
C5 C 1.2060(4) 0.8753(3) 0.81306(7) 0.0459(4) Uani 1 1 d . . . . .
H5 H 1.297338 0.929879 0.838738 0.055 Uiso 1 1 calc R U . . .
C6 C 0.9894(3) 0.7508(2) 0.81572(6) 0.0360(3) Uani 1 1 d . . . . .
C7 C 0.8855(3) 0.7002(2) 0.85817(6) 0.0386(4) Uani 1 1 d . . . . .
H7 H 0.95706 0.751669 0.885668 0.046 Uiso 1 1 calc R U . . .
C8 C 0.3599(3) 0.4004(2) 0.87519(5) 0.0320(3) Uani 1 1 d . . . . .
C9 C 0.1949(3) 0.3208(2) 0.90968(5) 0.0341(3) Uani 1 1 d . . . . .
C10 C 0.2605(4) 0.3605(3) 0.95471(6) 0.0495(5) Uani 1 1 d . . . . .
H10 H 0.410491 0.437198 0.964083 0.059 Uiso 1 1 calc R U . . .
C11 C 0.0995(5) 0.2844(3) 0.98558(7) 0.0581(5) Uani 1 1 d . . . . .
H11 H 0.138753 0.310039 1.016004 0.07 Uiso 1 1 calc R U . . .
C12 C -0.1187(4) 0.1707(3) 0.97057(7) 0.0521(5) Uani 1 1 d . . . . .
H12 H -0.225835 0.120301 0.991545 0.063 Uiso 1 1 calc R U . . .
C13 C -0.0297(3) 0.2037(2) 0.89779(6) 0.0406(4) Uani 1 1 d . . . . .
H13 H -0.074586 0.17589 0.8676 0.049 Uiso 1 1 calc R U . . .
C14 C 0.4352(3) 0.3436(2) 0.70391(5) 0.0341(3) Uani 1 1 d . . . . .
C15 C 0.2777(3) 0.3783(2) 0.66210(5) 0.0385(4) Uani 1 1 d . . . . .
H15A H 0.292459 0.507188 0.659144 0.046 Uiso 1 1 calc R U . . .
H15B H 0.093964 0.338933 0.665695 0.046 Uiso 1 1 calc R U . . .
C16 C 0.3604(4) 0.2857(3) 0.61928(5) 0.0405(4) Uani 1 1 d . . . . .
H16A H 0.547347 0.31738 0.616755 0.049 Uiso 1 1 calc R U . . .
H16B H 0.3317 0.156293 0.621107 0.049 Uiso 1 1 calc R U . . .
C17 C 0.2147(4) 0.3342(3) 0.57751(6) 0.0426(4) Uani 1 1 d . . . . .
H17A H 0.243538 0.463405 0.575305 0.051 Uiso 1 1 calc R U . . .
H17B H 0.027599 0.301909 0.579642 0.051 Uiso 1 1 calc R U . . .
C18 C 0.3059(4) 0.2376(3) 0.53569(6) 0.0465(4) Uani 1 1 d . . . . .
H18A H 0.494783 0.265366 0.534947 0.056 Uiso 1 1 calc R U . . .
H18B H 0.270796 0.108765 0.537942 0.056 Uiso 1 1 calc R U . . .
C19 C 0.1799(4) 0.2838(3) 0.49184(6) 0.0452(4) Uani 1 1 d . . . . .
H19A H 0.212801 0.41254 0.489257 0.054 Uiso 1 1 calc R U . . .
H19B H -0.008872 0.253195 0.491804 0.054 Uiso 1 1 calc R U . . .
C20 C 0.2854(4) 0.1840(3) 0.45177(6) 0.0456(4) Uani 1 1 d . . . . .
H20A H 0.475144 0.210527 0.452846 0.055 Uiso 1 1 calc R U . . .
H20B H 0.246493 0.055404 0.454075 0.055 Uiso 1 1 calc R U . . .
C21 C 0.1737(4) 0.2311(3) 0.40694(6) 0.0456(4) Uani 1 1 d . . . . .
H21A H -0.014674 0.197256 0.404446 0.055 Uiso 1 1 calc R U . . .
H21B H 0.205232 0.360074 0.404539 0.055 Uiso 1 1 calc R U . . .
C22 C 0.3026(4) 0.1327(3) 0.36999(6) 0.0418(4) Uani 1 1 d . . . . .

loop_
_atom_site_aniso_label
_atom_site_aniso_U_11
_atom_site_aniso_U_22
_atom_site_aniso_U_33
_atom_site_aniso_U_23
_atom_site_aniso_U_13
_atom_site_aniso_U_12
Cu1 0.03105(11) 0.04059(12) 0.02420(10) -0.00334(7) 0.00435(7) -0.00394(8)
O1 0.0384(6) 0.0585(8) 0.0267(6) -0.0075(5) 0.0005(5) 0.0060(5)
O2 0.0549(8) 0.0663(9) 0.0302(6) -0.0104(6) -0.0032(5) 0.0190(7)
O3 0.0489(8) 0.0594(9) 0.0582(9) -0.0207(7) 0.0116(7) 0.0011(7)
O4 0.0947(14) 0.0655(11) 0.0824(13) -0.0115(9) 0.0494(11) -0.0163(9)
O5 0.0320(7) 0.0508(8) 0.0383(7) -0.0017(6) -0.0015(5) -0.0008(5)
O6 0.0323(6) 0.0503(7) 0.0269(5) -0.0038(5) 0.0040(4) -0.0091(5)
O7 0.0526(9) 0.0642(11) 0.0701(11) -0.0101(9) 0.0108(8) -0.0090(9)
N1 0.0363(7) 0.0410(7) 0.0324(7) 0.0016(6) 0.0076(5) -0.0008(6)
N2 0.0327(7) 0.0384(7) 0.0265(6) -0.0011(5) 0.0048(5) -0.0035(5)
N3 0.0381(7) 0.0434(8) 0.0259(6) -0.0003(5) 0.0058(5) -0.0061(6)
N4 0.0441(9) 0.0521(9) 0.0532(10) 0.0121(8) 0.0136(7) -0.0044(7)
C2 0.0502(11) 0.0560(11) 0.0347(9) 0.0048(8) 0.0116(8) -0.0003(8)
C3 0.0556(12) 0.0559(12) 0.0490(11) 0.0146(9) 0.0214(9) 0.0022(9)
C4 0.0459(10) 0.0448(10) 0.0642(13) 0.0100(9) 0.0193(9) -0.0050(8)
C5 0.0414(9) 0.0423(9) 0.0515(11) 0.0005(8) 0.0073(8) -0.0075(7)
C6 0.0342(8) 0.0360(8) 0.0369(8) 0.0006(6) 0.0064(6) -0.0006(6)
C7 0.0385(8) 0.0421(9) 0.0320(8) -0.0036(7) 0.0035(6) -0.0076(7)
C8 0.0310(7) 0.0369(8) 0.0276(7) 0.0006(6) 0.0047(6) 0.0015(6)
C9 0.0337(8) 0.0386(8) 0.0302(8) 0.0033(6) 0.0082(6) 0.0013(6)
C10 0.0522(11) 0.0607(12) 0.0326(9) 0.0031(8) 0.0049(8) -0.0094(9)
C11 0.0704(14) 0.0727(14) 0.0307(9) 0.0081(9) 0.0128(9) -0.0026(11)
C12 0.0566(12) 0.0566(12) 0.0469(11) 0.0172(9) 0.0226(9) 0.0051(9)
C13 0.0388(9) 0.0452(9) 0.0369(9) 0.0044(7) 0.0073(7) -0.0033(7)
C14 0.0339(8) 0.0393(8) 0.0266(7) -0.0024(6) 0.0017(6) -0.0058(6)
C15 0.0413(9) 0.0458(9) 0.0272(8) -0.0025(6) -0.0001(6) 0.0028(7)
C16 0.0437(9) 0.0506(10) 0.0268(8) -0.0005(7) 0.0011(7) 0.0056(8)
C17 0.0492(10) 0.0521(10) 0.0272(8) -0.0021(7) 0.0009(7) 0.0123(8)
C18 0.0532(11) 0.0595(11) 0.0288(8) -0.0008(8) 0.0016(7) 0.0187(9)
C19 0.0533(11) 0.0543(11) 0.0294(8) -0.0035(7) 0.0007(7) 0.0182(9)
C20 0.0532(11) 0.0564(11) 0.0294(8) -0.0007(7) 0.0023(7) 0.0197(9)
C21 0.0564(11) 0.0509(10) 0.0305(8) -0.0043(7) 0.0013(7) 0.0161(9)
C22 0.0530(10) 0.0454(9) 0.0278(8) 0.0024(7) 0.0047(7) 0.0078(8)

loop_
_atom_type_symbol
_atom_type_description
_atom_type_scat_dispersion_real
_atom_type_scat_dispersion_imag
_atom_type_scat_source
C C 0.0033 0.0016 'International Tables Vol C Tables 4.2.6.8 and 6.1.1.4'
H H 0 0 'International Tables Vol C Tables 4.2.6.8 and 6.1.1.4'
N N 0.0061 0.0033 'International Tables Vol C Tables 4.2.6.8 and 6.1.1.4'
O O 0.0106 0.006 'International Tables Vol C Tables 4.2.6.8 and 6.1.1.4'
Cu Cu 0.3201 1.2651 'International Tables Vol C Tables 4.2.6.8 and 6.1.1.4'

loop_
_geom_angle_atom_site_label_1
_geom_angle_atom_site_label_2
_geom_angle_atom_site_label_3
_geom_angle
_geom_angle_site_symmetry_1
_geom_angle_site_symmetry_3
_geom_angle_publ_flag
O1 Cu1 N2 162.18(6) . . ?
O1 Cu1 O6 97.55(5) . . ?
N2 Cu1 O6 78.45(5) . . ?
O1 Cu1 N1 100.73(6) . . ?
N2 Cu1 N1 80.06(6) . . ?
O6 Cu1 N1 157.33(5) . . ?
O1 Cu1 O5 96.26(6) . . ?
N2 Cu1 O5 101.42(6) . . ?
O6 Cu1 O5 96.10(5) . . ?
N1 Cu1 O5 95.12(6) . . ?
C14 O1 Cu1 128.93(11) . . ?
C22 O3 H3O 109(2) . . ?
Cu1 O5 H51 111.0(19) . . ?
Cu1 O5 H52 97(2) . . ?
H51 O5 H52 108(3) . . ?
C8 O6 Cu1 110.38(10) . . ?
H71 O7 H72 106(3) . . ?
C2 N1 C6 118.34(16) . . ?
C2 N1 Cu1 129.97(13) . . ?
C6 N1 Cu1 111.47(11) . . ?
C7 N2 N3 122.68(14) . . ?
C7 N2 Cu1 118.86(11) . . ?
N3 N2 Cu1 118.46(10) . . ?
C8 N3 N2 107.95(13) . . ?
C12 N4 C13 117.51(18) . . ?
N1 C2 C3 122.57(19) . . ?
N1 C2 H2 118.7 . . ?
C3 C2 H2 118.7 . . ?
C4 C3 C2 119.00(18) . . ?
C4 C3 H3 120.5 . . ?
C2 C3 H3 120.5 . . ?
C3 C4 C5 119.50(18) . . ?
C3 C4 H4 120.3 . . ?
C5 C4 H4 120.3 . . ?
C6 C5 C4 118.29(19) . . ?
C6 C5 H5 120.9 . . ?
C4 C5 H5 120.9 . . ?
N1 C6 C5 122.31(16) . . ?
N1 C6 C7 114.61(14) . . ?
C5 C6 C7 123.08(17) . . ?
N2 C7 C6 114.53(15) . . ?
N2 C7 H7 122.7 . . ?
C6 C7 H7 122.7 . . ?
O6 C8 N3 124.72(14) . . ?
O6 C8 C9 119.49(14) . . ?
N3 C8 C9 115.79(14) . . ?
C10 C9 C13 117.80(16) . . ?
C10 C9 C8 121.09(16) . . ?
C13 C9 C8 121.11(15) . . ?
C11 C10 C9 118.99(19) . . ?
C11 C10 H10 120.5 . . ?
C9 C10 H10 120.5 . . ?
C12 C11 C10 118.93(19) . . ?
C12 C11 H11 120.5 . . ?
C10 C11 H11 120.5 . . ?
N4 C12 C11 123.34(17) . . ?
N4 C12 H12 118.3 . . ?
C11 C12 H12 118.3 . . ?
N4 C13 C9 123.42(17) . . ?
N4 C13 H13 118.3 . . ?
C9 C13 H13 118.3 . . ?
O2 C14 O1 123.55(15) . . ?
O2 C14 C15 121.33(14) . . ?
O1 C14 C15 115.11(15) . . ?
C14 C15 C16 114.93(15) . . ?
C14 C15 H15A 108.5 . . ?
C16 C15 H15A 108.5 . . ?
C14 C15 H15B 108.5 . . ?
C16 C15 H15B 108.5 . . ?
H15A C15 H15B 107.5 . . ?
C17 C16 C15 113.94(15) . . ?
C17 C16 H16A 108.8 . . ?
C15 C16 H16A 108.8 . . ?
C17 C16 H16B 108.8 . . ?
C15 C16 H16B 108.8 . . ?
H16A C16 H16B 107.7 . . ?
C16 C17 C18 111.59(15) . . ?
C16 C17 H17A 109.3 . . ?
C18 C17 H17A 109.3 . . ?
C16 C17 H17B 109.3 . . ?
C18 C17 H17B 109.3 . . ?
H17A C17 H17B 108 . . ?
C19 C18 C17 115.60(16) . . ?
C19 C18 H18A 108.4 . . ?
C17 C18 H18A 108.4 . . ?
C19 C18 H18B 108.4 . . ?
C17 C18 H18B 108.4 . . ?
H18A C18 H18B 107.4 . . ?
C18 C19 C20 112.15(15) . . ?
C18 C19 H19A 109.2 . . ?
C20 C19 H19A 109.2 . . ?
C18 C19 H19B 109.2 . . ?
C20 C19 H19B 109.2 . . ?
H19A C19 H19B 107.9 . . ?
C21 C20 C19 114.27(15) . . ?
C21 C20 H20A 108.7 . . ?
C19 C20 H20A 108.7 . . ?
C21 C20 H20B 108.7 . . ?
C19 C20 H20B 108.7 . . ?
H20A C20 H20B 107.6 . . ?
C22 C21 C20 109.53(15) . . ?
C22 C21 H21A 109.8 . . ?
C20 C21 H21A 109.8 . . ?
C22 C21 H21B 109.8 . . ?
C20 C21 H21B 109.8 . . ?
H21A C21 H21B 108.2 . . ?
O4 C22 O3 123.03(18) . . ?
O4 C22 C21 123.61(19) . . ?
O3 C22 C21 113.21(17) . . ?

loop_
_geom_bond_atom_site_label_1
_geom_bond_atom_site_label_2
_geom_bond_distance
_geom_bond_site_symmetry_2
_geom_bond_publ_flag
Cu1 O1 1.9129(12) . ?
Cu1 N2 1.9284(13) . ?
Cu1 O6 2.0122(12) . ?
Cu1 N1 2.0530(14) . ?
Cu1 O5 2.2462(14) . ?
O1 C14 1.2712(19) . ?
O2 C14 1.246(2) . ?
O3 C22 1.307(2) . ?
O3 H3O 0.76(3) . ?
O4 C22 1.196(3) . ?
O5 H51 0.73(3) . ?
O5 H52 0.71(3) . ?
O6 C8 1.2824(19) . ?
O7 H71 0.77(3) . ?
O7 H72 0.86(4) . ?
N1 C2 1.332(2) . ?
N1 C6 1.354(2) . ?
N2 C7 1.281(2) . ?
N2 N3 1.3745(18) . ?
N3 C8 1.326(2) . ?
N4 C12 1.331(3) . ?
N4 C13 1.339(2) . ?
C2 C3 1.382(3) . ?
C2 H2 0.93 . ?
C3 C4 1.371(3) . ?
C3 H3 0.93 . ?
C4 C5 1.389(3) . ?
C4 H4 0.93 . ?
C5 C6 1.382(2) . ?
C5 H5 0.93 . ?
C6 C7 1.466(2) . ?
C7 H7 0.93 . ?
C8 C9 1.487(2) . ?
C9 C10 1.384(2) . ?
C9 C13 1.389(2) . ?
C10 C11 1.384(3) . ?
C10 H10 0.93 . ?
C11 C12 1.372(3) . ?
C11 H11 0.93 . ?
C12 H12 0.93 . ?
C13 H13 0.93 . ?
C14 C15 1.515(2) . ?
C15 C16 1.518(2) . ?
C15 H15A 0.97 . ?
C15 H15B 0.97 . ?
C16 C17 1.517(2) . ?
C16 H16A 0.97 . ?
C16 H16B 0.97 . ?
C17 C18 1.523(2) . ?
C17 H17A 0.97 . ?
C17 H17B 0.97 . ?
C18 C19 1.519(2) . ?
C18 H18A 0.97 . ?
C18 H18B 0.97 . ?
C19 C20 1.523(2) . ?
C19 H19A 0.97 . ?
C19 H19B 0.97 . ?
C20 C21 1.519(2) . ?
C20 H20A 0.97 . ?
C20 H20B 0.97 . ?
C21 C22 1.505(2) . ?
C21 H21A 0.97 . ?
C21 H21B 0.97 . ?

loop_
_geom_hbond_atom_site_label_D
_geom_hbond_atom_site_label_H
_geom_hbond_atom_site_label_A
_geom_hbond_distance_DH
_geom_hbond_distance_HA
_geom_hbond_distance_DA
_geom_hbond_angle_DHA
_geom_hbond_site_symmetry_A
_geom_hbond_publ_flag
O3 H3O O2 0.76(3) 1.94(3) 2.673(2) 165(3) 2_656 yes
C3 H3 O4 0.93 2.49 3.309(3) 147.5 2_766 yes
C7 H7 O7 0.93 2.45 3.251(2) 144.3 1_765 yes
C12 H12 O7 0.93 2.55 3.370(3) 147.2 2_457 yes
C13 H13 O5 0.93 2.56 3.426(2) 155.5 1_455 yes
C15 H15A O4 0.97 2.5 3.423(3) 159.4 2_666 yes
C15 H15B O3 0.97 2.63 3.338(2) 129.6 2_556 yes
O5 H51 O6 0.73(3) 2.11(3) 2.8202(18) 162(3) 1_655 yes
O5 H52 O2 0.71(3) 2.05(3) 2.705(2) 154(3) . yes
O7 H71 N4 0.77(3) 2.13(3) 2.878(2) 163(3) . yes
O7 H72 N3 0.86(4) 2.16(4) 2.994(3) 161(3) 1_445 yes

loop_
_geom_torsion_atom_site_label_1
_geom_torsion_atom_site_label_2
_geom_torsion_atom_site_label_3
_geom_torsion_atom_site_label_4
_geom_torsion
_geom_torsion_site_symmetry_1
_geom_torsion_site_symmetry_2
_geom_torsion_site_symmetry_3
_geom_torsion_site_symmetry_4
_geom_torsion_publ_flag
C7 N2 N3 C8 178.18(16) . . . . ?
Cu1 N2 N3 C8 -1.51(18) . . . . ?
C6 N1 C2 C3 0.0(3) . . . . ?
Cu1 N1 C2 C3 -174.08(15) . . . . ?
N1 C2 C3 C4 0.8(3) . . . . ?
C2 C3 C4 C5 -0.9(3) . . . . ?
C3 C4 C5 C6 0.3(3) . . . . ?
C2 N1 C6 C5 -0.6(3) . . . . ?
Cu1 N1 C6 C5 174.49(15) . . . . ?
C2 N1 C6 C7 178.33(16) . . . . ?
Cu1 N1 C6 C7 -6.58(19) . . . . ?
C4 C5 C6 N1 0.5(3) . . . . ?
C4 C5 C6 C7 -178.35(18) . . . . ?
N3 N2 C7 C6 -176.91(14) . . . . ?
Cu1 N2 C7 C6 2.8(2) . . . . ?
N1 C6 C7 N2 2.9(2) . . . . ?
C5 C6 C7 N2 -178.19(17) . . . . ?
Cu1 O6 C8 N3 1.9(2) . . . . ?
Cu1 O6 C8 C9 -178.23(11) . . . . ?
N2 N3 C8 O6 -0.4(2) . . . . ?
N2 N3 C8 C9 179.74(13) . . . . ?
O6 C8 C9 C10 174.82(17) . . . . ?
N3 C8 C9 C10 -5.3(2) . . . . ?
O6 C8 C9 C13 -5.0(2) . . . . ?
N3 C8 C9 C13 174.87(16) . . . . ?
C13 C9 C10 C11 -0.7(3) . . . . ?
C8 C9 C10 C11 179.41(19) . . . . ?
C9 C10 C11 C12 0.6(3) . . . . ?
C13 N4 C12 C11 -0.5(3) . . . . ?
C10 C11 C12 N4 0.1(4) . . . . ?
C12 N4 C13 C9 0.3(3) . . . . ?
C10 C9 C13 N4 0.3(3) . . . . ?
C8 C9 C13 N4 -179.85(17) . . . . ?
Cu1 O1 C14 O2 18.0(3) . . . . ?
Cu1 O1 C14 C15 -160.79(12) . . . . ?
O2 C14 C15 C16 -0.4(2) . . . . ?
O1 C14 C15 C16 178.44(15) . . . . ?
C14 C15 C16 C17 -175.39(16) . . . . ?
C15 C16 C17 C18 179.96(17) . . . . ?
C16 C17 C18 C19 -177.41(18) . . . . ?
C17 C18 C19 C20 179.00(18) . . . . ?
C18 C19 C20 C21 -177.65(18) . . . . ?
C19 C20 C21 C22 176.89(18) . . . . ?
C20 C21 C22 O4 -83.6(3) . . . . ?
C20 C21 C22 O3 92.1(2) . . . . ?
